data_1556075
loop_
_publ_author_name
'Mandal, Anup'
'Sahoo, Harekrishna'
'Dana, Suman'
'Baidya, Mahiuddin'

_publ_section_title
;
 Ruthenium(II)-Catalyzed Hydroarylation of Maleimides Using Carboxylic
 Acids as a Traceless Directing Group.
;
_journal_issue 15
_journal_name_full 'Organic letters'
_journal_page_first 4138
_journal_page_last 4141
_journal_paper_doi 10.1021/acs.orglett.7b01964
_journal_volume 19
_journal_year 2017
_chemical_formula_moiety 'C20 H21 N O2'
_chemical_formula_sum 'C20 H21 N O2'
_chemical_formula_weight 307.38
_space_group_crystal_system triclinic
_space_group_IT_number 2
_space_group_name_Hall '-P 1'
_space_group_name_H-M_alt 'P -1'
_atom_sites_solution_hydrogens geom
_audit_creation_method SHELXL-2014/7
_cell_angle_alpha 63.8050(10)
_cell_angle_beta 75.002(2)
_cell_angle_gamma 71.138(2)
_cell_formula_units_Z 2
_cell_length_a 8.8357(6)
_cell_length_b 10.6795(6)
_cell_length_c 10.7206(7)
_cell_measurement_reflns_used 9952
_cell_measurement_temperature 293(2)
_cell_measurement_theta_max 72.12
_cell_measurement_theta_min 4.75
_cell_volume 850.90(9)
_computing_cell_refinement 'APEX3/SAINT (Bruker, 2016)'
_computing_data_collection 'APEX3(Bruker, 2016)'
_computing_data_reduction 'SAINT/XPREP (Bruker, 2016)'
_computing_molecular_graphics 'ORTEP3 (Farrugia, 1997) and Mercury (Bruno et al., 2002)'
_computing_publication_material 'SHELXL-2014/7 (Sheldrick, 2014)'
_computing_structure_refinement 'SHELXL-2014/7 (Sheldrick, 2014)'
_computing_structure_solution 'SHELXT-2014/7 (Sheldrick, 2014)'
_diffrn_ambient_temperature 293(2)
_diffrn_measured_fraction_theta_full 0.989
_diffrn_measured_fraction_theta_max 0.988
_diffrn_measurement_device_type 'Bruker axs kappa apex3 CMOS Diffractometer'
_diffrn_measurement_method '\w and \f scan'
_diffrn_radiation_source 'micro-focus sealed tube'
_diffrn_radiation_type CuK\a
_diffrn_radiation_wavelength 1.54178
_diffrn_reflns_av_R_equivalents 0.0326
_diffrn_reflns_av_unetI/netI 0.0195
_diffrn_reflns_Laue_measured_fraction_full 0.989
_diffrn_reflns_Laue_measured_fraction_max 0.988
_diffrn_reflns_limit_h_max 10
_diffrn_reflns_limit_h_min -10
_diffrn_reflns_limit_k_max 13
_diffrn_reflns_limit_k_min -13
_diffrn_reflns_limit_l_max 13
_diffrn_reflns_limit_l_min -13
_diffrn_reflns_number 25383
_diffrn_reflns_point_group_measured_fraction_full 0.989
_diffrn_reflns_point_group_measured_fraction_max 0.988
_diffrn_reflns_theta_full 67.679
_diffrn_reflns_theta_max 72.106
_diffrn_reflns_theta_min 4.755
_exptl_absorpt_coefficient_mu 0.609
_exptl_absorpt_correction_T_max 0.7536
_exptl_absorpt_correction_T_min 0.6696
_exptl_absorpt_correction_type multi-scan
_exptl_absorpt_process_details 'SADABS (Bruker, 2016)'
_exptl_crystal_colour black
_exptl_crystal_density_diffrn 1.200
_exptl_crystal_description block
_exptl_crystal_F_000 328
_exptl_crystal_size_max 0.150
_exptl_crystal_size_mid 0.150
_exptl_crystal_size_min 0.100
_refine_diff_density_max 0.187
_refine_diff_density_min -0.182
_refine_diff_density_rms 0.034
_refine_ls_extinction_method none
_refine_ls_goodness_of_fit_ref 1.031
_refine_ls_hydrogen_treatment constr
_refine_ls_matrix_type full
_refine_ls_number_parameters 212
_refine_ls_number_reflns 3314
_refine_ls_number_restraints 0
_refine_ls_restrained_S_all 1.031
_refine_ls_R_factor_all 0.0527
_refine_ls_R_factor_gt 0.0457
_refine_ls_shift/su_max 0.001
_refine_ls_shift/su_mean 0.000
_refine_ls_structure_factor_coef Fsqd
_refine_ls_weighting_details 'w=1/[\s^2^(Fo^2^)+(0.0689P)^2^+0.1915P] where P=(Fo^2^+2Fc^2^)/3'
_refine_ls_weighting_scheme calc
_refine_ls_wR_factor_gt 0.1237
_refine_ls_wR_factor_ref 0.1307
_reflns_Friedel_coverage 0.000
_reflns_number_gt 2849
_reflns_number_total 3314
_reflns_threshold_expression 'I > 2\s(I)'
_cod_data_source_file ol7b01964_si_002.cif
_cod_data_source_block 1584
_cod_database_code 1556075
_shelx_shelxl_version_number 2014/7
_shelx_space_group_comment
;
The symmetry employed for this shelxl refinement is uniquely defined
by the following loop, which should always be used as a source of
symmetry information in preference to the above space-group names.
They are only intended as comments.
;
_shelx_estimated_absorpt_t_min 0.914
_shelx_estimated_absorpt_t_max 0.942

loop_
_space_group_symop_operation_xyz
'x, y, z'
'-x, -y, -z'

loop_
_atom_site_label
_atom_site_type_symbol
_atom_site_fract_x
_atom_site_fract_y
_atom_site_fract_z
_atom_site_U_iso_or_equiv
_atom_site_adp_type
_atom_site_occupancy
_atom_site_site_symmetry_order
_atom_site_calc_flag
_atom_site_refinement_flags_posn
_atom_site_refinement_flags_adp
C1 C 0.2064(2) 0.79884(19) 0.95287(16) 0.0641(5) Uani 1 1 d . .
H1 H 0.1638 0.7986 1.0419 0.077 Uiso 1 1 calc R U
C2 C 0.1009(2) 0.83965(17) 0.85783(16) 0.0569(4) Uani 1 1 d . .
C3 C 0.16644(19) 0.84126(15) 0.72462(15) 0.0494(3) Uani 1 1 d . .
H3 H 0.0991 0.8685 0.6585 0.059 Uiso 1 1 calc R U
C4 C 0.33167(17) 0.80230(14) 0.69072(14) 0.0428(3) Uani 1 1 d . .
C5 C 0.4350(2) 0.76091(18) 0.78675(15) 0.0538(4) Uani 1 1 d . .
H5 H 0.5460 0.7347 0.7619 0.065 Uiso 1 1 calc R U
C6 C 0.3723(2) 0.7586(2) 0.92021(16) 0.0641(5) Uani 1 1 d . .
C7 C 0.4842(3) 0.7127(4) 1.0265(2) 0.1056(9) Uani 1 1 d . .
H7A H 0.5787 0.7493 0.9802 0.158 Uiso 1 1 calc R U
H7B H 0.5152 0.6096 1.0694 0.158 Uiso 1 1 calc R U
H7C H 0.4296 0.7501 1.0973 0.158 Uiso 1 1 calc R U
C8 C -0.0795(3) 0.8780(2) 0.8990(2) 0.0858(6) Uani 1 1 d . .
H8A H -0.1329 0.8783 0.8314 0.129 Uiso 1 1 calc R U
H8B H -0.1120 0.9717 0.9019 0.129 Uiso 1 1 calc R U
H8C H -0.1085 0.8085 0.9900 0.129 Uiso 1 1 calc R U
C9 C 0.38006(17) 0.92620(14) 0.43028(14) 0.0438(3) Uani 1 1 d . .
C10 C 0.48241(17) 0.88786(15) 0.31032(14) 0.0458(3) Uani 1 1 d . .
H10A H 0.5656 0.9411 0.2667 0.055 Uiso 1 1 calc R U
H10B H 0.4166 0.9101 0.2401 0.055 Uiso 1 1 calc R U
C11 C 0.55812(15) 0.72642(14) 0.37314(14) 0.0400(3) Uani 1 1 d . .
H11 H 0.5134 0.6778 0.3373 0.048 Uiso 1 1 calc R U
C12 C 0.50019(15) 0.68282(14) 0.52948(14) 0.0391(3) Uani 1 1 d . .
C13 C 0.74069(15) 0.68297(14) 0.34559(13) 0.0393(3) Uani 1 1 d . .
C14 C 0.81713(17) 0.58517(15) 0.28347(15) 0.0458(3) Uani 1 1 d . .
H14 H 0.7557 0.5481 0.2558 0.055 Uiso 1 1 calc R U
C15 C 0.98507(19) 0.54163(16) 0.26189(16) 0.0527(4) Uani 1 1 d . .
C16 C 1.07300(18) 0.59677(16) 0.30591(16) 0.0530(4) Uani 1 1 d . .
H16 H 1.1850 0.5661 0.2944 0.064 Uiso 1 1 calc R U
C17 C 1.00004(17) 0.69634(16) 0.36674(15) 0.0487(4) Uani 1 1 d . .
C18 C 0.83292(17) 0.73937(15) 0.38603(15) 0.0452(3) Uani 1 1 d . .
H18 H 0.7819 0.8064 0.4263 0.054 Uiso 1 1 calc R U
C19 C 1.0682(3) 0.4352(2) 0.1941(3) 0.0849(6) Uani 1 1 d . .
H19A H 0.9898 0.4177 0.1601 0.127 Uiso 1 1 calc R U
H19B H 1.1208 0.3467 0.2618 0.127 Uiso 1 1 calc R U
H19C H 1.1469 0.4736 0.1171 0.127 Uiso 1 1 calc R U
C20 C 1.0999(2) 0.7547(2) 0.4133(2) 0.0707(5) Uani 1 1 d . .
H20A H 1.1653 0.6767 0.4805 0.106 Uiso 1 1 calc R U
H20B H 1.0297 0.8195 0.4556 0.106 Uiso 1 1 calc R U
H20C H 1.1681 0.8052 0.3336 0.106 Uiso 1 1 calc R U
N1 N 0.40080(13) 0.80399(11) 0.55310(11) 0.0399(3) Uani 1 1 d . .
O1 O 0.29456(16) 1.04189(11) 0.42440(12) 0.0689(4) Uani 1 1 d . .
O2 O 0.53168(13) 0.56454(10) 0.62019(11) 0.0532(3) Uani 1 1 d . .

loop_
_atom_site_aniso_label
_atom_site_aniso_U_11
_atom_site_aniso_U_22
_atom_site_aniso_U_33
_atom_site_aniso_U_23
_atom_site_aniso_U_13
_atom_site_aniso_U_12
C1 0.0923(13) 0.0624(10) 0.0370(8) -0.0196(7) 0.0062(8) -0.0295(9)
C2 0.0678(10) 0.0475(8) 0.0462(8) -0.0174(7) 0.0063(7) -0.0148(7)
C3 0.0550(9) 0.0462(8) 0.0442(8) -0.0183(6) -0.0041(6) -0.0101(6)
C4 0.0532(8) 0.0408(7) 0.0360(7) -0.0149(5) -0.0019(5) -0.0169(6)
C5 0.0589(9) 0.0639(9) 0.0426(8) -0.0174(7) -0.0048(6) -0.0265(7)
C6 0.0856(13) 0.0748(11) 0.0392(8) -0.0172(8) -0.0066(8) -0.0375(9)
C7 0.118(2) 0.160(2) 0.0522(11) -0.0340(13) -0.0207(11) -0.0545(18)
C8 0.0754(13) 0.0870(14) 0.0674(12) -0.0308(11) 0.0148(10) -0.0032(11)
C9 0.0479(8) 0.0393(7) 0.0405(7) -0.0141(6) -0.0052(6) -0.0090(6)
C10 0.0452(7) 0.0456(7) 0.0390(7) -0.0137(6) -0.0059(5) -0.0055(6)
C11 0.0391(7) 0.0425(7) 0.0422(7) -0.0195(6) -0.0071(5) -0.0093(5)
C12 0.0355(6) 0.0392(7) 0.0449(7) -0.0158(6) -0.0064(5) -0.0118(5)
C13 0.0391(7) 0.0398(7) 0.0376(6) -0.0141(5) -0.0049(5) -0.0095(5)
C14 0.0482(8) 0.0447(7) 0.0457(7) -0.0198(6) -0.0043(6) -0.0112(6)
C15 0.0506(8) 0.0461(8) 0.0495(8) -0.0166(6) 0.0023(6) -0.0070(6)
C16 0.0388(7) 0.0516(8) 0.0491(8) -0.0072(7) 0.0000(6) -0.0090(6)
C17 0.0457(8) 0.0515(8) 0.0431(7) -0.0066(6) -0.0085(6) -0.0197(6)
C18 0.0449(7) 0.0465(7) 0.0467(7) -0.0193(6) -0.0054(6) -0.0131(6)
C19 0.0712(12) 0.0809(13) 0.1003(16) -0.0556(12) 0.0122(11) -0.0053(10)
C20 0.0614(10) 0.0794(12) 0.0756(12) -0.0177(9) -0.0189(9) -0.0334(9)
N1 0.0448(6) 0.0385(6) 0.0365(6) -0.0146(5) -0.0043(4) -0.0110(5)
O1 0.0871(9) 0.0411(6) 0.0551(7) -0.0166(5) 0.0019(6) 0.0018(5)
O2 0.0575(6) 0.0391(5) 0.0517(6) -0.0088(4) -0.0073(5) -0.0106(4)

loop_
_atom_type_symbol
_atom_type_description
_atom_type_scat_dispersion_real
_atom_type_scat_dispersion_imag
_atom_type_scat_source
C C 0.0181 0.0091 'International Tables Vol C Tables 4.2.6.8 and 6.1.1.4'
H H 0.0000 0.0000 'International Tables Vol C Tables 4.2.6.8 and 6.1.1.4'
N N 0.0311 0.0180 'International Tables Vol C Tables 4.2.6.8 and 6.1.1.4'
O O 0.0492 0.0322 'International Tables Vol C Tables 4.2.6.8 and 6.1.1.4'

loop_
_geom_angle_atom_site_label_1
_geom_angle_atom_site_label_2
_geom_angle_atom_site_label_3
_geom_angle
C6 C1 C2 122.61(14)
C6 C1 H1 118.7
C2 C1 H1 118.7
C3 C2 C1 118.03(16)
C3 C2 C8 120.96(17)
C1 C2 C8 121.00(16)
C4 C3 C2 119.81(15)
C4 C3 H3 120.1
C2 C3 H3 120.1
C3 C4 C5 121.48(13)
C3 C4 N1 120.28(12)
C5 C4 N1 118.24(13)
C4 C5 C6 119.69(15)
C4 C5 H5 120.2
C6 C5 H5 120.2
C1 C6 C5 118.37(16)
C1 C6 C7 121.47(17)
C5 C6 C7 120.16(19)
C6 C7 H7A 109.5
C6 C7 H7B 109.5
H7A C7 H7B 109.5
C6 C7 H7C 109.5
H7A C7 H7C 109.5
H7B C7 H7C 109.5
C2 C8 H8A 109.5
C2 C8 H8B 109.5
H8A C8 H8B 109.5
C2 C8 H8C 109.5
H8A C8 H8C 109.5
H8B C8 H8C 109.5
O1 C9 N1 124.53(13)
O1 C9 C10 127.34(13)
N1 C9 C10 108.12(11)
C9 C10 C11 106.27(11)
C9 C10 H10A 110.5
C11 C10 H10A 110.5
C9 C10 H10B 110.5
C11 C10 H10B 110.5
H10A C10 H10B 108.7
C13 C11 C12 110.72(10)
C13 C11 C10 115.52(11)
C12 C11 C10 103.97(10)
C13 C11 H11 108.8
C12 C11 H11 108.8
C10 C11 H11 108.8
O2 C12 N1 124.29(12)
O2 C12 C11 127.01(12)
N1 C12 C11 108.70(11)
C14 C13 C18 119.57(13)
C14 C13 C11 120.61(12)
C18 C13 C11 119.81(12)
C13 C14 C15 120.75(13)
C13 C14 H14 119.6
C15 C14 H14 119.6
C16 C15 C14 118.35(14)
C16 C15 C19 120.94(15)
C14 C15 C19 120.71(16)
C15 C16 C17 122.24(14)
C15 C16 H16 118.9
C17 C16 H16 118.9
C18 C17 C16 118.52(13)
C18 C17 C20 120.61(15)
C16 C17 C20 120.86(15)
C17 C18 C13 120.54(13)
C17 C18 H18 119.7
C13 C18 H18 119.7
C15 C19 H19A 109.5
C15 C19 H19B 109.5
H19A C19 H19B 109.5
C15 C19 H19C 109.5
H19A C19 H19C 109.5
H19B C19 H19C 109.5
C17 C20 H20A 109.5
C17 C20 H20B 109.5
H20A C20 H20B 109.5
C17 C20 H20C 109.5
H20A C20 H20C 109.5
H20B C20 H20C 109.5
C9 N1 C12 112.79(11)
C9 N1 C4 123.90(11)
C12 N1 C4 123.29(11)

loop_
_geom_bond_atom_site_label_1
_geom_bond_atom_site_label_2
_geom_bond_distance
C1 C6 1.384(3)
C1 C2 1.390(3)
C1 H1 0.9300
C2 C3 1.390(2)
C2 C8 1.509(3)
C3 C4 1.379(2)
C3 H3 0.9300
C4 C5 1.383(2)
C4 N1 1.4378(16)
C5 C6 1.387(2)
C5 H5 0.9300
C6 C7 1.515(3)
C7 H7A 0.9600
C7 H7B 0.9600
C7 H7C 0.9600
C8 H8A 0.9600
C8 H8B 0.9600
C8 H8C 0.9600
C9 O1 1.2057(17)
C9 N1 1.3870(17)
C9 C10 1.5042(19)
C10 C11 1.5284(19)
C10 H10A 0.9700
C10 H10B 0.9700
C11 C13 1.5150(18)
C11 C12 1.5196(18)
C11 H11 0.9800
C12 O2 1.2029(16)
C12 N1 1.3961(17)
C13 C14 1.3841(19)
C13 C18 1.3948(19)
C14 C15 1.394(2)
C14 H14 0.9300
C15 C16 1.380(2)
C15 C19 1.507(2)
C16 C17 1.387(2)
C16 H16 0.9300
C17 C18 1.386(2)
C17 C20 1.508(2)
C18 H18 0.9300
C19 H19A 0.9600
C19 H19B 0.9600
C19 H19C 0.9600
C20 H20A 0.9600
C20 H20B 0.9600
C20 H20C 0.9600

loop_
_geom_hbond_atom_site_label_D
_geom_hbond_atom_site_label_H
_geom_hbond_atom_site_label_A
_geom_hbond_distance_DH
_geom_hbond_distance_HA
_geom_hbond_distance_DA
_geom_hbond_angle_DHA
_geom_hbond_site_symmetry_A
C11 H11 O2 0.98 2.57 3.4145(17) 144.6 2_666

loop_
_geom_torsion_atom_site_label_1
_geom_torsion_atom_site_label_2
_geom_torsion_atom_site_label_3
_geom_torsion_atom_site_label_4
_geom_torsion
C6 C1 C2 C3 -0.8(3)
C6 C1 C2 C8 177.94(17)
C1 C2 C3 C4 0.3(2)
C8 C2 C3 C4 -178.40(16)
C2 C3 C4 C5 0.2(2)
C2 C3 C4 N1 -179.81(12)
C3 C4 C5 C6 -0.2(2)
N1 C4 C5 C6 179.76(13)
C2 C1 C6 C5 0.7(3)
C2 C1 C6 C7 -179.2(2)
C4 C5 C6 C1 -0.2(2)
C4 C5 C6 C7 179.67(19)
O1 C9 C10 C11 -176.61(15)
N1 C9 C10 C11 3.84(15)
C9 C10 C11 C13 -124.39(12)
C9 C10 C11 C12 -2.88(14)
C13 C11 C12 O2 -54.76(17)
C10 C11 C12 O2 -179.42(13)
C13 C11 C12 N1 125.68(11)
C10 C11 C12 N1 1.02(13)
C12 C11 C13 C14 117.44(13)
C10 C11 C13 C14 -124.75(13)
C12 C11 C13 C18 -61.08(15)
C10 C11 C13 C18 56.73(16)
C18 C13 C14 C15 0.5(2)
C11 C13 C14 C15 -178.03(12)
C13 C14 C15 C16 1.0(2)
C13 C14 C15 C19 -179.92(16)
C14 C15 C16 C17 -1.9(2)
C19 C15 C16 C17 179.03(16)
C15 C16 C17 C18 1.2(2)
C15 C16 C17 C20 -179.83(14)
C16 C17 C18 C13 0.3(2)
C20 C17 C18 C13 -178.64(14)
C14 C13 C18 C17 -1.1(2)
C11 C13 C18 C17 177.39(12)
O1 C9 N1 C12 177.06(14)
C10 C9 N1 C12 -3.37(16)
O1 C9 N1 C4 -4.7(2)
C10 C9 N1 C4 174.89(12)
O2 C12 N1 C9 -178.12(13)
C11 C12 N1 C9 1.46(15)
O2 C12 N1 C4 3.6(2)
C11 C12 N1 C4 -176.82(11)
C3 C4 N1 C9 60.41(18)
C5 C4 N1 C9 -119.57(15)
C3 C4 N1 C12 -121.50(14)
C5 C4 N1 C12 58.52(17)
